data_4128302
loop_
_publ_author_name
'Thesmar, Pierre'
'Baudoin, Olivier'

_publ_section_title
;
 Efficient and Divergent Total Synthesis of (-)-Epicoccin G and
 (-)-Rostratin A Enabled by Double C(sp<sup>3</sup>)-H Activation.
;
_journal_issue 40
_journal_name_full 'Journal of the American Chemical Society'
_journal_page_first 15779
_journal_page_last 15783
_journal_paper_doi 10.1021/jacs.9b09359
_journal_volume 141
_journal_year 2019
_chemical_absolute_configuration ad
_chemical_formula_moiety 'C22 H30 N2 O8, 0.5(H1.5 O0.75)'
_chemical_formula_sum 'C22 H30.75 N2 O8.38'
_chemical_formula_weight 457.23
_space_group_crystal_system monoclinic
_space_group_IT_number 4
_space_group_name_Hall 'P 2yb'
_space_group_name_H-M_alt 'P 1 21 1'
_symmetry_space_group_name_Hall 'P 2yb'
_symmetry_space_group_name_H-M 'P 1 21 1'
_atom_sites_solution_hydrogens mixed
_atom_sites_solution_primary dual
_audit_creation_date 2019-05-10
_audit_creation_method
;
Olex2 1.2
(compiled May 18 2018 14:05:52 for OlexSys, GUI svn.r5506)
;
_cell_angle_alpha 90
_cell_angle_beta 90.057(4)
_cell_angle_gamma 90
_cell_formula_units_Z 4
_cell_length_a 13.2836(19)
_cell_length_b 9.5130(13)
_cell_length_c 17.387(3)
_cell_measurement_reflns_used 9933
_cell_measurement_temperature 130
_cell_measurement_theta_max 70.047
_cell_measurement_theta_min 5.301
_cell_volume 2197.1(6)
_computing_cell_refinement 'SAINT v8.34A (Bruker, 2013)'
_computing_data_collection 'Apex2 (Bruker AXS, 2006)'
_computing_data_reduction 'SAINT v8.34A (Bruker, 2013)'
_computing_molecular_graphics 'Olex2 (Dolomanov et al., 2009)'
_computing_publication_material 'Olex2 (Dolomanov et al., 2009)'
_computing_structure_refinement 'ShelXL (Sheldrick, 2015)'
_computing_structure_solution 'ShelXT (Sheldrick, 2015)'
_diffrn_ambient_temperature 130
_diffrn_measured_fraction_theta_full 0.997
_diffrn_measured_fraction_theta_max 0.976
_diffrn_measurement_device Area
_diffrn_measurement_device_type 'Bruker APEX-II CCD'
_diffrn_measurement_method '\f and \w scans'
_diffrn_radiation_monochromator graphite
_diffrn_radiation_probe x-ray
_diffrn_radiation_type CuK\a
_diffrn_radiation_wavelength 1.54178
_diffrn_reflns_av_R_equivalents 0.0274
_diffrn_reflns_av_unetI/netI 0.0252
_diffrn_reflns_Laue_measured_fraction_full 0.997
_diffrn_reflns_Laue_measured_fraction_max 0.976
_diffrn_reflns_limit_h_max 16
_diffrn_reflns_limit_h_min -15
_diffrn_reflns_limit_k_max 8
_diffrn_reflns_limit_k_min -11
_diffrn_reflns_limit_l_max 21
_diffrn_reflns_limit_l_min -20
_diffrn_reflns_number 36080
_diffrn_reflns_point_group_measured_fraction_full 0.794
_diffrn_reflns_point_group_measured_fraction_max 0.770
_diffrn_reflns_theta_full 67.679
_diffrn_reflns_theta_max 70.488
_diffrn_reflns_theta_min 3.327
_diffrn_standards_number 0
_exptl_absorpt_coefficient_mu 0.890
_exptl_absorpt_correction_T_max 0.7533
_exptl_absorpt_correction_T_min 0.7160
_exptl_absorpt_correction_type multi-scan
_exptl_absorpt_process_details
;
SADABS-2012/1 (Bruker,2012) was used for absorption correction.
wR2(int) was 0.0485 before and 0.0352 after correction.
The Ratio of minimum to maximum transmission is 0.9505.
The \l/2 correction factor is 0.0015.
;
_exptl_crystal_colour colourless
_exptl_crystal_colour_primary colourless
_exptl_crystal_density_diffrn 1.382
_exptl_crystal_description block
_exptl_crystal_F_000 975
_exptl_crystal_recrystallization_method 'The material was recrystallised from AcOEt by slow evaporation'
_exptl_crystal_size_max 0.2
_exptl_crystal_size_mid 0.16
_exptl_crystal_size_min 0.13
_refine_diff_density_max 0.250
_refine_diff_density_min -0.150
_refine_diff_density_rms 0.034
_refine_ls_abs_structure_details
;
 Flack x determined using 2085 quotients [(I+)-(I-)]/[(I+)+(I-)]
 (Parsons, Flack and Wagner, Acta Cryst. B69 (2013) 249-259).
;
_refine_ls_abs_structure_Flack 0.03(3)
_refine_ls_extinction_method none
_refine_ls_goodness_of_fit_ref 1.044
_refine_ls_hydrogen_treatment mixed
_refine_ls_matrix_type full
_refine_ls_number_parameters 606
_refine_ls_number_reflns 6478
_refine_ls_number_restraints 6
_refine_ls_restrained_S_all 1.044
_refine_ls_R_factor_all 0.0272
_refine_ls_R_factor_gt 0.0272
_refine_ls_shift/su_max 0.000
_refine_ls_shift/su_mean 0.000
_refine_ls_structure_factor_coef Fsqd
_refine_ls_weighting_details 'w=1/[\s^2^(Fo^2^)+(0.0449P)^2^+0.4101P] where P=(Fo^2^+2Fc^2^)/3'
_refine_ls_weighting_scheme calc
_refine_ls_wR_factor_gt 0.0724
_refine_ls_wR_factor_ref 0.0724
_reflns_Friedel_coverage 0.483
_reflns_Friedel_fraction_full 0.563
_reflns_Friedel_fraction_max 0.536
_reflns_number_gt 6459
_reflns_number_total 6478
_reflns_threshold_expression 'I > 2\s(I)'
_cod_data_source_file ja9b09359_si_004.cif
_cod_data_source_block thp1957p1_130k_0m
_cod_original_cell_volume 2197.2(5)
_cod_database_code 4128302
_shelx_shelxl_version_number 2014/7
_shelx_space_group_comment
;
The symmetry employed for this shelxl refinement is uniquely defined
by the following loop, which should always be used as a source of
symmetry information in preference to the above space-group names.
They are only intended as comments.
;
_shelx_estimated_absorpt_t_max 0.893
_shelx_estimated_absorpt_t_min 0.842
_olex2_refinement_description
;
1. Fixed Uiso
 At 1.2 times of:
  All C(H) groups, All C(H,H) groups
 At 1.5 times of:
  All C(H,H,H) groups, All O(H) groups
2. Restrained distances
 O1-H1D = O1-H1E
 0.95 with sigma of 0.02
 O1-H1D = O1-H1E = O1-H1F
 0.9 with sigma of 0.02
3. Others
 Fixed Sof: O1(0.75) H1D(0.375) H1E(0.375) H1F(0.75)
4.a Ternary CH refined with riding coordinates:
 C39(H39), C26(H26), C27(H27), C38(H38), C4(H4A), C29(H29), C5(H5), C35(H35),
 C13(H13), C3(H3), C16(H16), C25(H25), C31(H31), C15(H15A), C42(H42), C19(H19),
 C20(H20), C7(H7A), C37(H37), C9(H9)
4.b Secondary CH2 refined with riding coordinates:
 C28(H28A,H28B), C32(H32A,H32B), C33(H33A,H33B), C40(H40A,H40B), C41(H41A,
 H41B), C14(H14A,H14B), C17(H17A,H17B), C6(H6A,H6B), C18(H18A,H18B), C11(H11A,
 H11B), C36(H36A,H36B), C10(H10A,H10B)
4.c Idealised Me refined as rotating group:
 C23(H23A,H23B,H23C), C44(H44A,H44B,H44C), C22(H22A,H22B,H22C), C1(H1A,H1B,H1C)
4.d Idealised tetrahedral OH refined as rotating group:
 O12(H12), O4(H4), O15(H15), O7(H7)
;
_olex2_date_sample_data_collection 2019-05-08
_olex2_date_sample_submission 2019-04-12
_olex2_diffrn_ambient_temperature_device 'Oxford Cryosystems'
_olex2_exptl_crystal_mounting_method 'The crystal was mounted on a mylar loop in perfluoroether oil'
_olex2_submission_original_sample_id THP1957P1_130K
_olex2_submission_special_instructions 'No special instructions were received'

loop_
_space_group_symop_operation_xyz
'x, y, z'
'-x, y+1/2, -z'

loop_
_atom_site_label
_atom_site_type_symbol
_atom_site_fract_x
_atom_site_fract_y
_atom_site_fract_z
_atom_site_U_iso_or_equiv
_atom_site_adp_type
_atom_site_occupancy
_atom_site_site_symmetry_order
_atom_site_calc_flag
_atom_site_refinement_flags_posn
_atom_site_refinement_flags_occupancy
O16 O 0.22823(9) 0.79855(15) 0.19013(7) 0.0203(3) Uani 1 1 d . .
O11 O 0.88183(9) 0.88425(15) 0.12743(7) 0.0205(3) Uani 1 1 d . .
O10 O 0.87615(10) 0.76176(17) 0.01686(8) 0.0277(3) Uani 1 1 d . .
O2 O 0.57572(10) 1.00956(17) 0.24716(8) 0.0285(3) Uani 1 1 d . .
O12 O 0.78649(10) 0.76889(17) 0.37569(7) 0.0266(3) Uani 1 1 d . .
H12 H 0.8000 0.7513 0.4219 0.040 Uiso 1 1 calc GR .
O14 O 0.42016(8) 0.74406(16) 0.25043(7) 0.0227(3) Uani 1 1 d . .
O13 O 0.68951(9) 0.94821(16) 0.07598(7) 0.0243(3) Uani 1 1 d . .
O4 O 0.57174(10) 1.18989(16) 0.58913(7) 0.0239(3) Uani 1 1 d . .
H4 H 0.5673 1.1950 0.6372 0.036 Uiso 1 1 calc GR .
O5 O 0.18442(9) 1.13308(18) 0.48069(7) 0.0259(3) Uani 1 1 d . .
O8 O -0.01092(9) 1.08870(17) 0.41330(7) 0.0245(3) Uani 1 1 d . .
O15 O 0.30373(10) 1.12567(17) 0.02318(9) 0.0308(3) Uani 1 1 d . .
H15 H 0.2541 1.1751 0.0102 0.046 Uiso 1 1 calc GR .
O3 O 0.64384(9) 1.15962(17) 0.33300(8) 0.0256(3) Uani 1 1 d . .
O6 O 0.44567(10) 1.25278(18) 0.29227(8) 0.0285(3) Uani 1 1 d . .
O7 O 0.06049(11) 1.40533(17) 0.21355(9) 0.0317(3) Uani 1 1 d . .
H7 H 0.1175 1.4412 0.2066 0.048 Uiso 1 1 calc GR .
O9 O 0.05768(12) 0.87248(19) 0.42172(9) 0.0360(4) Uani 1 1 d . .
O17 O 0.23452(13) 0.56361(19) 0.19187(10) 0.0398(4) Uani 1 1 d . .
N3 N 0.65990(10) 0.76595(18) 0.15875(8) 0.0165(3) Uani 1 1 d . .
N4 N 0.45324(10) 0.80127(18) 0.12544(9) 0.0186(3) Uani 1 1 d . .
N2 N 0.21360(10) 1.11452(19) 0.35198(8) 0.0194(3) Uani 1 1 d . .
N1 N 0.41937(11) 1.09657(18) 0.38954(8) 0.0199(3) Uani 1 1 d . .
C34 C 0.63554(12) 0.8555(2) 0.10171(9) 0.0177(4) Uani 1 1 d . .
C39 C 0.26006(12) 0.8007(2) 0.11013(9) 0.0179(4) Uani 1 1 d . .
H39 H 0.2650 0.7029 0.0893 0.021 Uiso 1 1 calc R .
C43 C 0.21978(12) 0.6741(2) 0.22430(11) 0.0243(4) Uani 1 1 d . .
C26 C 0.74981(11) 0.7756(2) 0.20881(9) 0.0158(3) Uani 1 1 d . .
H26 H 0.7463 0.8636 0.2401 0.019 Uiso 1 1 calc R .
C12 C 0.39377(12) 1.1632(2) 0.32439(10) 0.0203(4) Uani 1 1 d . .
C27 C 0.73423(12) 0.6475(2) 0.26130(9) 0.0181(4) Uani 1 1 d . .
H27 H 0.7493 0.5617 0.2302 0.022 Uiso 1 1 calc R .
C21 C 0.01183(14) 0.9680(2) 0.45034(11) 0.0265(4) Uani 1 1 d . .
C28 C 0.62115(12) 0.6492(2) 0.27625(10) 0.0194(4) Uani 1 1 d . .
H28A H 0.6023 0.7243 0.3129 0.023 Uiso 1 1 calc R .
H28B H 0.5972 0.5575 0.2960 0.023 Uiso 1 1 calc R .
C38 C 0.36038(12) 0.8767(2) 0.10249(10) 0.0177(3) Uani 1 1 d . .
H38 H 0.3570 0.9693 0.1295 0.021 Uiso 1 1 calc R .
C24 C 0.88625(12) 0.8722(2) 0.05087(10) 0.0203(4) Uani 1 1 d . .
C4 C 0.51390(12) 1.1162(2) 0.43296(9) 0.0185(4) Uani 1 1 d . .
H4A H 0.5196 1.2162 0.4501 0.022 Uiso 1 1 calc R .
C30 C 0.47655(12) 0.7479(2) 0.19449(10) 0.0182(4) Uani 1 1 d . .
C29 C 0.58046(11) 0.6789(2) 0.19578(9) 0.0173(3) Uani 1 1 d . .
H29 H 0.5760 0.5877 0.1674 0.021 Uiso 1 1 calc R .
C5 C 0.49531(14) 1.0211(2) 0.50282(11) 0.0197(4) Uani 1 1 d . .
H5 H 0.5042 0.9220 0.4848 0.024 Uiso 1 1 calc R .
C35 C 0.53337(12) 0.8227(2) 0.06627(10) 0.0203(4) Uani 1 1 d . .
H35 H 0.5394 0.7352 0.0347 0.024 Uiso 1 1 calc R .
C8 C 0.23880(12) 1.0997(2) 0.42630(10) 0.0193(4) Uani 1 1 d . .
C13 C 0.29340(13) 1.1133(2) 0.29162(9) 0.0205(4) Uani 1 1 d . .
H13 H 0.3011 1.0158 0.2710 0.025 Uiso 1 1 calc R .
C32 C 0.91284(13) 0.6455(2) 0.29845(11) 0.0247(4) Uani 1 1 d . .
H32A H 0.9609 0.6576 0.3415 0.030 Uiso 1 1 calc R .
H32B H 0.9262 0.5530 0.2745 0.030 Uiso 1 1 calc R .
C3 C 0.61288(13) 1.0694(2) 0.39617(10) 0.0220(4) Uani 1 1 d . .
H3 H 0.6079 0.9696 0.3786 0.026 Uiso 1 1 calc R .
C2 C 0.61927(13) 1.1178(2) 0.26129(11) 0.0243(4) Uani 1 1 d . .
C16 C 0.06242(14) 1.2618(2) 0.19076(10) 0.0234(4) Uani 1 1 d . .
H16 H 0.0769 1.2555 0.1344 0.028 Uiso 1 1 calc R .
C25 C 0.85431(12) 0.7621(2) 0.17294(10) 0.0180(4) Uani 1 1 d . .
H25 H 0.8596 0.6742 0.1417 0.022 Uiso 1 1 calc R .
C33 C 0.93036(12) 0.7608(3) 0.23926(11) 0.0252(4) Uani 1 1 d . .
H33A H 0.9988 0.7495 0.2176 0.030 Uiso 1 1 calc R .
H33B H 0.9279 0.8530 0.2657 0.030 Uiso 1 1 calc R .
C31 C 0.80524(12) 0.6472(2) 0.33003(10) 0.0206(4) Uani 1 1 d . .
H31 H 0.7934 0.5609 0.3615 0.025 Uiso 1 1 calc R .
C15 C 0.13911(13) 1.1748(2) 0.23507(10) 0.0213(4) Uani 1 1 d . .
H15A H 0.1306 1.0751 0.2180 0.026 Uiso 1 1 calc R .
C40 C 0.17679(12) 0.8829(2) 0.06876(10) 0.0213(4) Uani 1 1 d . .
H40A H 0.1144 0.8261 0.0694 0.026 Uiso 1 1 calc R .
H40B H 0.1634 0.9705 0.0978 0.026 Uiso 1 1 calc R .
C42 C 0.30243(13) 0.9975(2) -0.01877(10) 0.0252(4) Uani 1 1 d . .
H42 H 0.3197 1.0163 -0.0738 0.030 Uiso 1 1 calc R .
C41 C 0.20116(13) 0.9214(2) -0.01437(10) 0.0243(4) Uani 1 1 d . .
H41A H 0.1475 0.9828 -0.0352 0.029 Uiso 1 1 calc R .
H41B H 0.2037 0.8350 -0.0460 0.029 Uiso 1 1 calc R .
C14 C 0.25056(13) 1.2086(2) 0.22884(10) 0.0233(4) Uani 1 1 d . .
H14A H 0.2642 1.3090 0.2397 0.028 Uiso 1 1 calc R .
H14B H 0.2776 1.1840 0.1775 0.028 Uiso 1 1 calc R .
C17 C -0.04138(14) 1.2002(3) 0.20711(11) 0.0278(4) Uani 1 1 d . .
H17A H -0.0470 1.1076 0.1815 0.033 Uiso 1 1 calc R .
H17B H -0.0933 1.2627 0.1848 0.033 Uiso 1 1 calc R .
C19 C 0.02078(13) 1.0991(2) 0.33432(10) 0.0219(4) Uani 1 1 d . .
H19 H 0.0259 1.0029 0.3115 0.026 Uiso 1 1 calc R .
C20 C 0.11962(12) 1.1778(2) 0.32237(10) 0.0190(4) Uani 1 1 d . .
H20 H 0.1132 1.2771 0.3407 0.023 Uiso 1 1 calc R .
C7 C 0.34066(13) 1.0286(2) 0.43781(10) 0.0197(4) Uani 1 1 d . .
H7A H 0.3351 0.9271 0.4234 0.024 Uiso 1 1 calc R .
C6 C 0.38364(13) 1.0405(2) 0.51921(10) 0.0212(4) Uani 1 1 d . .
H6A H 0.3695 1.1336 0.5423 0.025 Uiso 1 1 calc R .
H6B H 0.3573 0.9657 0.5533 0.025 Uiso 1 1 calc R .
C37 C 0.38043(12) 0.9002(2) 0.01622(10) 0.0227(4) Uani 1 1 d . .
H37 H 0.3739 0.8071 -0.0100 0.027 Uiso 1 1 calc R .
C9 C 0.57268(13) 1.0452(2) 0.56623(10) 0.0219(4) Uani 1 1 d . .
H9 H 0.5575 0.9836 0.6114 0.026 Uiso 1 1 calc R .
C18 C -0.06204(13) 1.1820(3) 0.29327(11) 0.0276(4) Uani 1 1 d . .
H18A H -0.0682 1.2758 0.3174 0.033 Uiso 1 1 calc R .
H18B H -0.1270 1.1325 0.3000 0.033 Uiso 1 1 calc R .
C11 C 0.69636(13) 1.0848(3) 0.45656(11) 0.0270(4) Uani 1 1 d . .
H11A H 0.7604 1.0500 0.4345 0.032 Uiso 1 1 calc R .
H11B H 0.7052 1.1857 0.4687 0.032 Uiso 1 1 calc R .
C36 C 0.49157(13) 0.9396(3) 0.01579(10) 0.0275(5) Uani 1 1 d . .
H36A H 0.5202 0.9368 -0.0367 0.033 Uiso 1 1 calc R .
H36B H 0.5032 1.0336 0.0386 0.033 Uiso 1 1 calc R .
C23 C 0.90733(15) 1.0101(3) 0.01286(12) 0.0290(4) Uani 1 1 d . .
H23A H 0.8486 1.0717 0.0182 0.044 Uiso 1 1 calc GR .
H23B H 0.9214 0.9947 -0.0418 0.044 Uiso 1 1 calc GR .
H23C H 0.9658 1.0543 0.0373 0.044 Uiso 1 1 calc GR .
C10 C 0.67474(14) 1.0048(3) 0.53115(11) 0.0267(4) Uani 1 1 d . .
H10A H 0.7288 1.0249 0.5688 0.032 Uiso 1 1 calc R .
H10B H 0.6754 0.9026 0.5205 0.032 Uiso 1 1 calc R .
C44 C 0.19176(14) 0.6891(3) 0.30712(11) 0.0317(5) Uani 1 1 d . .
H44A H 0.2530 0.6928 0.3385 0.048 Uiso 1 1 calc GR .
H44B H 0.1508 0.6084 0.3229 0.048 Uiso 1 1 calc GR .
H44C H 0.1531 0.7759 0.3143 0.048 Uiso 1 1 calc GR .
C22 C -0.02987(16) 0.9683(3) 0.53027(12) 0.0360(5) Uani 1 1 d . .
H22A H -0.0538 1.0629 0.5431 0.054 Uiso 1 1 calc GR .
H22B H 0.0229 0.9404 0.5666 0.054 Uiso 1 1 calc GR .
H22C H -0.0860 0.9017 0.5334 0.054 Uiso 1 1 calc GR .
C1 C 0.65459(16) 1.2221(3) 0.20284(12) 0.0338(5) Uani 1 1 d . .
H1A H 0.6861 1.1724 0.1598 0.051 Uiso 1 1 calc GR .
H1B H 0.7037 1.2857 0.2265 0.051 Uiso 1 1 calc GR .
H1C H 0.5970 1.2766 0.1840 0.051 Uiso 1 1 calc GR .
O1 O 0.43432(18) 1.4237(3) 0.16404(15) 0.0468(6) Uani 0.75 1 d D P
H1D H 0.372(2) 1.472(5) 0.167(3) 0.009(12) Uiso 0.375 1 d D P
H1E H 0.403(16) 1.39(3) 0.120(8) 0.25(12) Uiso 0.375 1 d D P
H1F H 0.429(6) 1.370(8) 0.210(3) 0.14(3) Uiso 0.75 1 d D P

loop_
_atom_site_aniso_label
_atom_site_aniso_U_11
_atom_site_aniso_U_22
_atom_site_aniso_U_33
_atom_site_aniso_U_23
_atom_site_aniso_U_13
_atom_site_aniso_U_12
O16 0.0203(5) 0.0222(7) 0.0185(6) 0.0041(5) 0.0020(5) 0.0003(5)
O11 0.0199(5) 0.0226(7) 0.0189(6) 0.0004(6) 0.0007(4) -0.0045(5)
O10 0.0298(6) 0.0323(9) 0.0209(6) -0.0043(6) 0.0030(5) -0.0045(6)
O2 0.0326(7) 0.0263(8) 0.0267(7) -0.0052(6) 0.0032(5) 0.0003(6)
O12 0.0307(6) 0.0330(9) 0.0160(6) -0.0019(6) -0.0026(5) 0.0043(6)
O14 0.0179(5) 0.0321(8) 0.0182(6) 0.0053(6) 0.0015(4) 0.0005(5)
O13 0.0196(6) 0.0285(8) 0.0249(6) 0.0082(6) 0.0030(5) 0.0006(5)
O4 0.0274(6) 0.0245(8) 0.0197(6) -0.0054(6) 0.0009(5) 0.0006(6)
O5 0.0200(5) 0.0418(9) 0.0158(6) -0.0042(6) 0.0012(5) -0.0017(6)
O8 0.0192(5) 0.0337(8) 0.0205(6) 0.0001(6) 0.0008(4) -0.0020(6)
O15 0.0240(6) 0.0279(8) 0.0406(8) 0.0141(7) -0.0057(5) 0.0001(6)
O3 0.0208(6) 0.0299(8) 0.0260(6) -0.0022(6) 0.0034(5) -0.0019(6)
O6 0.0225(6) 0.0348(9) 0.0281(7) 0.0072(7) 0.0047(5) 0.0016(6)
O7 0.0307(7) 0.0227(8) 0.0418(8) -0.0006(7) -0.0008(6) 0.0011(6)
O9 0.0449(8) 0.0324(9) 0.0309(7) 0.0030(7) 0.0028(6) 0.0009(7)
O17 0.0471(9) 0.0234(9) 0.0488(9) 0.0073(8) 0.0113(7) -0.0041(7)
N3 0.0131(6) 0.0213(8) 0.0153(6) -0.0002(6) 0.0010(5) 0.0003(6)
N4 0.0140(6) 0.0231(9) 0.0188(7) 0.0032(7) 0.0006(5) 0.0006(6)
N2 0.0165(6) 0.0257(9) 0.0159(7) -0.0017(7) 0.0016(5) -0.0004(6)
N1 0.0173(6) 0.0237(9) 0.0187(7) 0.0003(7) 0.0016(5) 0.0000(6)
C34 0.0165(7) 0.0232(10) 0.0134(7) -0.0007(7) 0.0039(6) 0.0031(7)
C39 0.0182(7) 0.0202(9) 0.0153(8) 0.0014(7) 0.0009(6) -0.0005(7)
C43 0.0136(7) 0.0292(11) 0.0302(9) 0.0102(9) 0.0025(6) -0.0023(7)
C26 0.0152(7) 0.0190(9) 0.0133(7) -0.0009(7) -0.0005(6) 0.0016(7)
C12 0.0192(7) 0.0247(10) 0.0171(8) -0.0007(8) 0.0055(6) 0.0033(7)
C27 0.0174(7) 0.0206(10) 0.0163(7) 0.0002(7) -0.0002(6) 0.0022(7)
C21 0.0219(8) 0.0343(13) 0.0231(9) 0.0032(9) -0.0034(7) -0.0070(8)
C28 0.0157(7) 0.0248(11) 0.0178(8) 0.0046(7) 0.0001(6) 0.0013(7)
C38 0.0171(7) 0.0195(10) 0.0166(7) 0.0024(7) -0.0003(6) 0.0011(7)
C24 0.0137(7) 0.0291(11) 0.0181(8) -0.0002(8) 0.0005(6) -0.0032(7)
C4 0.0186(8) 0.0198(9) 0.0173(8) -0.0023(8) -0.0002(6) 0.0002(7)
C30 0.0162(7) 0.0187(9) 0.0197(8) 0.0011(7) -0.0010(6) -0.0026(7)
C29 0.0167(7) 0.0189(9) 0.0162(7) 0.0014(7) 0.0014(6) -0.0010(7)
C5 0.0215(8) 0.0187(10) 0.0189(7) -0.0010(7) -0.0004(6) 0.0007(7)
C35 0.0167(7) 0.0294(11) 0.0147(7) 0.0010(8) 0.0018(6) 0.0031(7)
C8 0.0184(7) 0.0230(10) 0.0164(8) -0.0007(7) 0.0002(6) -0.0047(7)
C13 0.0233(8) 0.0235(10) 0.0149(7) -0.0031(8) 0.0033(6) 0.0031(8)
C32 0.0167(8) 0.0337(12) 0.0237(8) 0.0050(8) -0.0031(6) 0.0038(8)
C3 0.0207(8) 0.0242(11) 0.0211(8) -0.0029(8) 0.0017(7) 0.0012(7)
C2 0.0200(8) 0.0268(11) 0.0260(9) -0.0045(9) 0.0060(6) 0.0037(8)
C16 0.0281(8) 0.0238(10) 0.0182(8) 0.0000(8) -0.0016(6) 0.0017(8)
C25 0.0171(7) 0.0211(10) 0.0157(7) 0.0003(7) 0.0008(6) -0.0009(7)
C33 0.0159(7) 0.0359(12) 0.0238(9) 0.0046(9) -0.0033(6) -0.0021(8)
C31 0.0193(8) 0.0249(11) 0.0177(8) 0.0029(8) -0.0012(6) 0.0025(7)
C15 0.0264(8) 0.0216(10) 0.0160(8) -0.0028(8) 0.0004(6) 0.0001(8)
C40 0.0177(7) 0.0262(10) 0.0200(8) 0.0044(8) 0.0007(6) 0.0003(8)
C42 0.0194(8) 0.0365(12) 0.0196(8) 0.0116(9) 0.0006(6) 0.0029(8)
C41 0.0197(8) 0.0328(12) 0.0204(8) 0.0056(8) -0.0040(6) 0.0015(8)
C14 0.0245(8) 0.0284(11) 0.0169(8) 0.0002(8) 0.0020(6) 0.0040(8)
C17 0.0283(9) 0.0322(12) 0.0230(9) 0.0024(9) -0.0097(7) -0.0046(8)
C19 0.0221(8) 0.0264(11) 0.0172(8) -0.0028(8) -0.0009(6) -0.0028(8)
C20 0.0198(7) 0.0215(10) 0.0158(8) -0.0024(7) -0.0009(6) 0.0013(7)
C7 0.0199(8) 0.0211(10) 0.0181(8) 0.0014(7) 0.0015(6) -0.0019(7)
C6 0.0200(8) 0.0268(11) 0.0169(8) 0.0017(8) 0.0000(6) -0.0015(7)
C37 0.0177(8) 0.0335(12) 0.0170(8) 0.0067(8) 0.0011(6) 0.0030(8)
C9 0.0233(8) 0.0232(10) 0.0193(8) -0.0015(8) -0.0017(7) 0.0022(7)
C18 0.0211(8) 0.0369(12) 0.0249(9) 0.0013(9) -0.0038(7) -0.0025(8)
C11 0.0180(8) 0.0366(12) 0.0262(9) -0.0051(9) -0.0007(7) 0.0030(8)
C36 0.0177(8) 0.0441(13) 0.0207(9) 0.0143(9) 0.0020(6) 0.0027(8)
C23 0.0289(9) 0.0320(12) 0.0261(9) 0.0072(9) 0.0005(7) -0.0059(9)
C10 0.0243(8) 0.0310(12) 0.0247(9) -0.0055(9) -0.0031(7) 0.0086(8)
C44 0.0193(8) 0.0507(15) 0.0252(9) 0.0153(10) 0.0015(7) -0.0014(9)
C22 0.0320(10) 0.0521(16) 0.0237(9) 0.0056(11) 0.0018(7) -0.0082(10)
C1 0.0337(10) 0.0369(13) 0.0308(10) 0.0027(10) 0.0116(8) -0.0009(9)
O1 0.0454(12) 0.0476(16) 0.0474(13) 0.0108(12) 0.0063(10) -0.0046(11)

loop_
_atom_type_symbol
_atom_type_description
_atom_type_scat_dispersion_real
_atom_type_scat_dispersion_imag
_atom_type_scat_source
C C 0.0181 0.0091 'International Tables Vol C Tables 4.2.6.8 and 6.1.1.4'
H H 0.0000 0.0000 'International Tables Vol C Tables 4.2.6.8 and 6.1.1.4'
N N 0.0311 0.0180 'International Tables Vol C Tables 4.2.6.8 and 6.1.1.4'
O O 0.0492 0.0322 'International Tables Vol C Tables 4.2.6.8 and 6.1.1.4'

loop_
_geom_angle_atom_site_label_1
_geom_angle_atom_site_label_2
_geom_angle_atom_site_label_3
_geom_angle
C43 O16 C39 117.68(15)
C24 O11 C25 119.03(15)
C31 O12 H12 109.5
C9 O4 H4 109.5
C21 O8 C19 116.59(16)
C42 O15 H15 109.5
C2 O3 C3 117.14(16)
C16 O7 H7 109.5
C34 N3 C26 125.95(15)
C34 N3 C29 120.04(13)
C26 N3 C29 110.61(13)
C38 N4 C35 109.99(14)
C30 N4 C38 128.08(15)
C30 N4 C35 120.29(14)
C8 N2 C13 119.97(14)
C8 N2 C20 126.02(15)
C20 N2 C13 111.00(13)
C12 N1 C4 125.93(16)
C12 N1 C7 120.23(14)
C4 N1 C7 111.35(13)
O13 C34 N3 125.86(15)
O13 C34 C35 121.55(16)
N3 C34 C35 112.43(16)
O16 C39 H39 110.6
O16 C39 C38 110.21(13)
O16 C39 C40 104.21(13)
C38 C39 H39 110.6
C38 C39 C40 110.34(15)
C40 C39 H39 110.6
O16 C43 C44 111.51(19)
O17 C43 O16 123.51(17)
O17 C43 C44 125.0(2)
N3 C26 H26 109.5
N3 C26 C27 101.03(13)
N3 C26 C25 119.20(13)
C27 C26 H26 109.5
C25 C26 H26 109.5
C25 C26 C27 107.41(14)
O6 C12 N1 124.67(17)
O6 C12 C13 122.39(16)
N1 C12 C13 112.92(16)
C26 C27 H27 107.4
C28 C27 C26 103.08(14)
C28 C27 H27 107.4
C31 C27 C26 112.59(15)
C31 C27 H27 107.4
C31 C27 C28 118.43(14)
O8 C21 C22 111.0(2)
O9 C21 O8 123.96(18)
O9 C21 C22 125.0(2)
C27 C28 H28A 111.5
C27 C28 H28B 111.5
C27 C28 C29 101.17(13)
H28A C28 H28B 109.4
C29 C28 H28A 111.5
C29 C28 H28B 111.5
N4 C38 C39 118.37(16)
N4 C38 H38 109.7
N4 C38 C37 100.84(13)
C39 C38 H38 109.7
C39 C38 C37 107.84(14)
C37 C38 H38 109.7
O11 C24 C23 111.92(17)
O10 C24 O11 123.66(18)
O10 C24 C23 124.41(16)
N1 C4 H4A 109.7
N1 C4 C5 101.11(14)
N1 C4 C3 118.73(14)
C5 C4 H4A 109.7
C3 C4 H4A 109.7
C3 C4 C5 107.37(15)
O14 C30 N4 125.46(16)
O14 C30 C29 121.79(16)
N4 C30 C29 112.58(15)
N3 C29 C28 104.43(13)
N3 C29 C30 113.30(15)
N3 C29 H29 108.2
C28 C29 C30 114.34(14)
C28 C29 H29 108.2
C30 C29 H29 108.2
C4 C5 H5 106.8
C6 C5 C4 103.54(14)
C6 C5 H5 106.8
C6 C5 C9 120.19(15)
C9 C5 C4 112.01(16)
C9 C5 H5 106.8
N4 C35 C34 112.60(13)
N4 C35 H35 108.7
N4 C35 C36 103.70(14)
C34 C35 H35 108.7
C36 C35 C34 114.08(17)
C36 C35 H35 108.7
O5 C8 N2 124.46(16)
O5 C8 C7 122.29(16)
N2 C8 C7 113.17(15)
N2 C13 C12 110.87(13)
N2 C13 H13 109.4
N2 C13 C14 103.50(14)
C12 C13 H13 109.4
C12 C13 C14 114.03(17)
C14 C13 H13 109.4
H32A C32 H32B 107.9
C33 C32 H32A 109.2
C33 C32 H32B 109.2
C33 C32 C31 112.20(15)
C31 C32 H32A 109.2
C31 C32 H32B 109.2
O3 C3 C4 112.85(16)
O3 C3 H3 110.4
O3 C3 C11 104.84(15)
C4 C3 H3 110.4
C4 C3 C11 107.91(14)
C11 C3 H3 110.4
O2 C2 O3 123.75(19)
O2 C2 C1 125.33(19)
O3 C2 C1 110.91(18)
O7 C16 H16 109.5
O7 C16 C15 113.17(16)
O7 C16 C17 107.49(17)
C15 C16 H16 109.5
C15 C16 C17 107.54(17)
C17 C16 H16 109.5
O11 C25 C26 112.64(15)
O11 C25 H25 110.8
O11 C25 C33 104.51(14)
C26 C25 H25 110.8
C26 C25 C33 106.99(13)
C33 C25 H25 110.8
C32 C33 C25 114.43(16)
C32 C33 H33A 108.7
C32 C33 H33B 108.7
C25 C33 H33A 108.7
C25 C33 H33B 108.7
H33A C33 H33B 107.6
O12 C31 C27 109.12(15)
O12 C31 C32 111.84(16)
O12 C31 H31 109.5
C27 C31 C32 107.24(14)
C27 C31 H31 109.5
C32 C31 H31 109.5
C16 C15 H15A 106.9
C16 C15 C20 112.07(15)
C14 C15 C16 120.06(17)
C14 C15 H15A 106.9
C14 C15 C20 103.37(13)
C20 C15 H15A 106.9
C39 C40 H40A 108.7
C39 C40 H40B 108.7
H40A C40 H40B 107.6
C41 C40 C39 114.40(14)
C41 C40 H40A 108.7
C41 C40 H40B 108.7
O15 C42 H42 109.6
O15 C42 C41 113.00(16)
O15 C42 C37 108.05(15)
C41 C42 H42 109.6
C37 C42 H42 109.6
C37 C42 C41 106.96(17)
C40 C41 C42 110.37(14)
C40 C41 H41A 109.6
C40 C41 H41B 109.6
C42 C41 H41A 109.6
C42 C41 H41B 109.6
H41A C41 H41B 108.1
C13 C14 H14A 111.6
C13 C14 H14B 111.6
C15 C14 C13 100.71(15)
C15 C14 H14A 111.6
C15 C14 H14B 111.6
H14A C14 H14B 109.4
C16 C17 H17A 109.0
C16 C17 H17B 109.0
C16 C17 C18 112.85(15)
H17A C17 H17B 107.8
C18 C17 H17A 109.0
C18 C17 H17B 109.0
O8 C19 H19 109.6
O8 C19 C20 114.59(14)
O8 C19 C18 105.63(14)
C20 C19 H19 109.6
C20 C19 C18 107.59(16)
C18 C19 H19 109.6
N2 C20 C15 101.12(13)
N2 C20 C19 118.63(16)
N2 C20 H20 110.2
C15 C20 H20 110.2
C19 C20 C15 105.70(14)
C19 C20 H20 110.2
N1 C7 C8 110.91(15)
N1 C7 H7A 109.3
N1 C7 C6 103.17(14)
C8 C7 H7A 109.3
C8 C7 C6 114.77(15)
C6 C7 H7A 109.3
C5 C6 C7 100.41(14)
C5 C6 H6A 111.7
C5 C6 H6B 111.7
C7 C6 H6A 111.7
C7 C6 H6B 111.7
H6A C6 H6B 109.5
C38 C37 H37 107.4
C42 C37 C38 111.15(15)
C42 C37 H37 107.4
C42 C37 C36 120.65(18)
C36 C37 C38 102.07(13)
C36 C37 H37 107.4
O4 C9 C5 109.86(15)
O4 C9 H9 110.1
O4 C9 C10 111.02(16)
C5 C9 H9 110.1
C5 C9 C10 105.65(15)
C10 C9 H9 110.1
C17 C18 H18A 109.1
C17 C18 H18B 109.1
C19 C18 C17 112.64(16)
C19 C18 H18A 109.1
C19 C18 H18B 109.1
H18A C18 H18B 107.8
C3 C11 H11A 108.9
C3 C11 H11B 108.9
H11A C11 H11B 107.7
C10 C11 C3 113.37(16)
C10 C11 H11A 108.9
C10 C11 H11B 108.9
C35 C36 C37 99.81(16)
C35 C36 H36A 111.8
C35 C36 H36B 111.8
C37 C36 H36A 111.8
C37 C36 H36B 111.8
H36A C36 H36B 109.5
C24 C23 H23A 109.5
C24 C23 H23B 109.5
C24 C23 H23C 109.5
H23A C23 H23B 109.5
H23A C23 H23C 109.5
H23B C23 H23C 109.5
C9 C10 H10A 109.2
C9 C10 H10B 109.2
C11 C10 C9 112.24(16)
C11 C10 H10A 109.2
C11 C10 H10B 109.2
H10A C10 H10B 107.9
C43 C44 H44A 109.5
C43 C44 H44B 109.5
C43 C44 H44C 109.5
H44A C44 H44B 109.5
H44A C44 H44C 109.5
H44B C44 H44C 109.5
C21 C22 H22A 109.5
C21 C22 H22B 109.5
C21 C22 H22C 109.5
H22A C22 H22B 109.5
H22A C22 H22C 109.5
H22B C22 H22C 109.5
C2 C1 H1A 109.5
C2 C1 H1B 109.5
C2 C1 H1C 109.5
H1A C1 H1B 109.5
H1A C1 H1C 109.5
H1B C1 H1C 109.5
H1D O1 H1E 80(10)
H1D O1 H1F 99(5)
H1E O1 H1F 118(10)

loop_
_geom_bond_atom_site_label_1
_geom_bond_atom_site_label_2
_geom_bond_distance
O16 C39 1.454(2)
O16 C43 1.330(3)
O11 C24 1.337(2)
O11 C25 1.453(2)
O10 C24 1.213(3)
O2 C2 1.206(3)
O12 H12 0.8400
O12 C31 1.425(2)
O14 C30 1.229(2)
O13 C34 1.221(2)
O4 H4 0.8400
O4 C9 1.433(3)
O5 C8 1.232(2)
O8 C21 1.350(3)
O8 C19 1.440(2)
O15 H15 0.8400
O15 C42 1.421(3)
O3 C3 1.454(2)
O3 C2 1.348(2)
O6 C12 1.231(2)
O7 H7 0.8400
O7 C16 1.422(3)
O9 C21 1.202(3)
O17 C43 1.209(3)
N3 C34 1.347(2)
N3 C26 1.480(2)
N3 C29 1.488(2)
N4 C38 1.481(2)
N4 C30 1.339(2)
N4 C35 1.495(2)
N2 C8 1.342(2)
N2 C13 1.492(2)
N2 C20 1.478(2)
N1 C12 1.341(2)
N1 C4 1.476(2)
N1 C7 1.489(2)
C34 C35 1.522(2)
C39 H39 1.0000
C39 C38 1.522(2)
C39 C40 1.534(2)
C43 C44 1.495(3)
C26 H26 1.0000
C26 C27 1.536(3)
C26 C25 1.528(2)
C12 C13 1.525(2)
C27 H27 1.0000
C27 C28 1.525(2)
C27 C31 1.522(2)
C21 C22 1.497(3)
C28 H28A 0.9900
C28 H28B 0.9900
C28 C29 1.526(2)
C38 H38 1.0000
C38 C37 1.540(2)
C24 C23 1.495(3)
C4 H4A 1.0000
C4 C5 1.535(3)
C4 C3 1.529(2)
C30 C29 1.528(2)
C29 H29 1.0000
C5 H5 1.0000
C5 C6 1.522(2)
C5 C9 1.524(2)
C35 H35 1.0000
C35 C36 1.522(3)
C8 C7 1.525(2)
C13 H13 1.0000
C13 C14 1.528(3)
C32 H32A 0.9900
C32 H32B 0.9900
C32 C33 1.522(3)
C32 C31 1.532(2)
C3 H3 1.0000
C3 C11 1.533(2)
C2 C1 1.496(3)
C16 H16 1.0000
C16 C15 1.522(3)
C16 C17 1.525(3)
C25 H25 1.0000
C25 C33 1.532(2)
C33 H33A 0.9900
C33 H33B 0.9900
C31 H31 1.0000
C15 H15A 1.0000
C15 C14 1.519(2)
C15 C20 1.540(2)
C40 H40A 0.9900
C40 H40B 0.9900
C40 C41 1.526(2)
C42 H42 1.0000
C42 C41 1.530(3)
C42 C37 1.516(3)
C41 H41A 0.9900
C41 H41B 0.9900
C14 H14A 0.9900
C14 H14B 0.9900
C17 H17A 0.9900
C17 H17B 0.9900
C17 C18 1.533(3)
C19 H19 1.0000
C19 C20 1.526(2)
C19 C18 1.530(3)
C20 H20 1.0000
C7 H7A 1.0000
C7 C6 1.530(2)
C6 H6A 0.9900
C6 H6B 0.9900
C37 H37 1.0000
C37 C36 1.523(2)
C9 H9 1.0000
C9 C10 1.536(2)
C18 H18A 0.9900
C18 H18B 0.9900
C11 H11A 0.9900
C11 H11B 0.9900
C11 C10 1.531(3)
C36 H36A 0.9900
C36 H36B 0.9900
C23 H23A 0.9800
C23 H23B 0.9800
C23 H23C 0.9800
C10 H10A 0.9900
C10 H10B 0.9900
C44 H44A 0.9800
C44 H44B 0.9800
C44 H44C 0.9800
C22 H22A 0.9800
C22 H22B 0.9800
C22 H22C 0.9800
C1 H1A 0.9800
C1 H1B 0.9800
C1 H1C 0.9800
O1 H1D 0.945(18)
O1 H1E 0.933(19)
O1 H1F 0.95(3)
